data_7055149
loop_
_publ_author_name
'Honz\'i\<ckov\'a, Iva'
'Vinkl\'arek, Jarom\'ir'
'Rom\~ao, Carlos C.'
'R\%u\<zi\<ckov\'a, Zde\<nka'
'Honz\'i\<cek, Jan'

_publ_section_title
;
 Novel indenyl ligands bearing electron-withdrawing functional groups
;
_journal_issue 1
_journal_name_full 'New J. Chem.'
_journal_page_first 245
_journal_paper_doi 10.1039/C5NJ02406D
_journal_volume 40
_journal_year 2016
_chemical_formula_moiety 'C21 H16 Cl Mo N O3, C H4 O'
_chemical_formula_sum 'C22 H20 Cl Mo N O4'
_chemical_formula_weight 493.78
_chemical_name_systematic
; 
 ? 
;
_space_group_IT_number 2
_symmetry_cell_setting triclinic
_symmetry_space_group_name_Hall '-P 1'
_symmetry_space_group_name_H-M 'P -1'
_atom_sites_solution_hydrogens geom
_atom_sites_solution_primary direct
_atom_sites_solution_secondary difmap
_audit_creation_method SHELXL-97
_audit_update_record
;
2015-10-14 deposited with the CCDC.
2015-10-25 downloaded from the CCDC.
;
_cell_angle_alpha 75.562(5)
_cell_angle_beta 85.442(6)
_cell_angle_gamma 74.224(6)
_cell_formula_units_Z 2
_cell_length_a 7.0020(6)
_cell_length_b 8.9280(6)
_cell_length_c 17.3821(7)
_cell_measurement_reflns_used 19462
_cell_measurement_temperature 150(1)
_cell_measurement_theta_max 27.5
_cell_measurement_theta_min 1
_cell_volume 1012.59(12)
_computing_cell_refinement 'COLLECT and DENZO'
_computing_data_collection 'COLLECT (Hooft, 1998) and DENZO (Otwinowski & Minor, 1997)'
_computing_data_reduction 'COLLECT and DENZO'
_computing_molecular_graphics 'PLATON (Spek, 2003)'
_computing_publication_material 'SHELXL-97 (Sheldrick, 2008)'
_computing_structure_refinement 'SHELXL-97 (Sheldrick, 2008)'
_computing_structure_solution 'SIR92 (Altomare et al., 1994)'
_diffrn_ambient_temperature 150(1)
_diffrn_detector_area_resol_mean 9.091
_diffrn_measured_fraction_theta_full 0.995
_diffrn_measured_fraction_theta_max 0.995
_diffrn_measurement_device_type 'Bruker Nonius KappaCCD area detector'
_diffrn_measurement_method '\f and \w scans to fill the Ewald sphere'
_diffrn_radiation_monochromator graphite
_diffrn_radiation_source 'fine-focus sealed tube'
_diffrn_radiation_type MoK\a
_diffrn_radiation_wavelength 0.71073
_diffrn_reflns_av_R_equivalents 0.0444
_diffrn_reflns_av_sigmaI/netI 0.0345
_diffrn_reflns_limit_h_max 9
_diffrn_reflns_limit_h_min -9
_diffrn_reflns_limit_k_max 11
_diffrn_reflns_limit_k_min -11
_diffrn_reflns_limit_l_max 22
_diffrn_reflns_limit_l_min -21
_diffrn_reflns_number 19360
_diffrn_reflns_theta_full 27.50
_diffrn_reflns_theta_max 27.50
_diffrn_reflns_theta_min 2.42
_diffrn_standards_number 0
_exptl_absorpt_coefficient_mu 0.808
_exptl_absorpt_correction_T_max 0.953
_exptl_absorpt_correction_T_min 0.883
_exptl_absorpt_correction_type integration
_exptl_absorpt_process_details
;
Gaussian integration (Coppens, 1970)
;
_exptl_crystal_colour yellow
_exptl_crystal_density_diffrn 1.620
_exptl_crystal_density_method 'not measured'
_exptl_crystal_description block
_exptl_crystal_F_000 500
_exptl_crystal_size_max 0.25
_exptl_crystal_size_mid 0.16
_exptl_crystal_size_min 0.09
_refine_diff_density_max 0.526
_refine_diff_density_min -0.516
_refine_diff_density_rms 0.082
_refine_ls_extinction_method none
_refine_ls_goodness_of_fit_ref 1.073
_refine_ls_hydrogen_treatment mixed
_refine_ls_matrix_type full
_refine_ls_number_parameters 262
_refine_ls_number_reflns 4623
_refine_ls_number_restraints 0
_refine_ls_restrained_S_all 1.073
_refine_ls_R_factor_all 0.0401
_refine_ls_R_factor_gt 0.0303
_refine_ls_shift/su_max 0.001
_refine_ls_shift/su_mean 0.000
_refine_ls_structure_factor_coef Fsqd
_refine_ls_weighting_details 'calc w=1/[\s^2^(Fo^2^)+(0.0228P)^2^+1.1700P] where P=(Fo^2^+2Fc^2^)/3'
_refine_ls_weighting_scheme calc
_refine_ls_wR_factor_gt 0.0635
_refine_ls_wR_factor_ref 0.0680
_reflns_number_gt 4062
_reflns_number_total 4623
_reflns_threshold_expression >2sigma(I)
_cod_data_source_file c5nj02406d1.cif
_cod_data_source_block 22
_cod_depositor_comments 'Adding full bibliography for 7055144--7055149.cif.'
_cod_database_code 7055149

loop_
_symmetry_equiv_pos_as_xyz
'x, y, z'
'-x, -y, -z'

loop_
_atom_site_label
_atom_site_type_symbol
_atom_site_fract_x
_atom_site_fract_y
_atom_site_fract_z
_atom_site_U_iso_or_equiv
_atom_site_adp_type
_atom_site_occupancy
_atom_site_symmetry_multiplicity
_atom_site_calc_flag
_atom_site_refinement_flags
Mo1 Mo 0.59348(3) -0.19990(2) 0.356300(12) 0.01653(6) Uani 1 1 d .
Cl1 Cl 0.54279(10) 0.54522(8) -0.15789(4) 0.03083(15) Uani 1 1 d .
O3 O 0.2478(3) -0.0713(2) 0.46548(11) 0.0326(4) Uani 1 1 d .
C20 C 0.3768(4) -0.1230(3) 0.42546(15) 0.0238(5) Uani 1 1 d .
O1 O 0.8471(2) -0.1248(2) 0.14321(10) 0.0253(4) Uani 1 1 d .
N1 N 0.5209(3) 0.0015(2) 0.11700(11) 0.0196(4) Uani 1 1 d .
H1 H 0.4087 -0.0027 0.1275 0.024 Uiso 1 1 d R
C14 C 0.5416(4) 0.3822(3) -0.07833(14) 0.0236(5) Uani 1 1 d .
C8 C 0.9271(4) -0.6667(3) 0.37184(16) 0.0267(5) Uani 1 1 d .
H8 H 0.9906 -0.7634 0.4055 0.032 Uiso 1 1 d R
C10 C 0.6689(3) -0.1126(3) 0.15894(13) 0.0187(5) Uani 1 1 d .
C2 C 0.7454(3) -0.3749(3) 0.26848(13) 0.0185(5) Uani 1 1 d .
C6 C 0.9537(4) -0.4414(3) 0.26270(14) 0.0222(5) Uani 1 1 d .
H6 H 1.0302 -0.3884 0.2252 0.027 Uiso 1 1 d R
C11 C 0.5373(4) 0.1273(3) 0.05035(13) 0.0198(5) Uani 1 1 d .
O4 O 0.5238(3) 0.1675(2) 0.30268(13) 0.0387(5) Uani 1 1 d .
C21 C 0.5534(4) 0.0303(3) 0.32206(15) 0.0247(5) Uani 1 1 d .
C5 C 0.4146(3) -0.2326(3) 0.25777(14) 0.0200(5) Uani 1 1 d .
H5 H 0.2977 -0.1567 0.2393 0.024 Uiso 1 1 d R
C4 C 0.4297(4) -0.3689(3) 0.32144(14) 0.0217(5) Uani 1 1 d .
H4 H 0.3254 -0.3947 0.3538 0.026 Uiso 1 1 d R
C1 C 0.6090(3) -0.2306(3) 0.22637(13) 0.0181(5) Uani 1 1 d .
C17 C 0.8879(4) -0.1467(3) 0.38287(17) 0.0301(6) Uani 1 1 d .
H17A H 0.8020 -0.0509 0.3894 0.036 Uiso 1 1 d R
H17B H 0.9900 -0.1455 0.3452 0.036 Uiso 1 1 d R
C7 C 1.0393(4) -0.5839(3) 0.31325(16) 0.0261(5) Uani 1 1 d .
H7 H 1.1752 -0.6282 0.3092 0.031 Uiso 1 1 d R
C12 C 0.7166(4) 0.1447(3) 0.01314(14) 0.0250(5) Uani 1 1 d .
H12 H 0.8350 0.0700 0.0309 0.030 Uiso 1 1 d R
C3 C 0.6316(3) -0.4599(3) 0.32769(14) 0.0196(5) Uani 1 1 d .
C16 C 0.3612(4) 0.2359(3) 0.02066(15) 0.0246(5) Uani 1 1 d .
H16 H 0.2411 0.2228 0.0443 0.030 Uiso 1 1 d R
C18 C 0.8642(4) -0.2935(3) 0.42963(15) 0.0274(6) Uani 1 1 d .
H18 H 0.9507 -0.3889 0.4228 0.033 Uiso 1 1 d R
C15 C 0.3622(4) 0.3637(3) -0.04347(15) 0.0269(5) Uani 1 1 d .
H15 H 0.2437 0.4364 -0.0628 0.032 Uiso 1 1 d R
C9 C 0.7274(4) -0.6071(3) 0.37968(15) 0.0236(5) Uani 1 1 d .
H9 H 0.6551 -0.6621 0.4183 0.028 Uiso 1 1 d R
C13 C 0.7170(4) 0.2737(3) -0.05092(15) 0.0278(6) Uani 1 1 d .
H13 H 0.8364 0.2870 -0.0753 0.033 Uiso 1 1 d R
C19 C 0.7121(4) -0.2982(4) 0.48628(15) 0.0304(6) Uani 1 1 d .
H19A H 0.6251 -0.2033 0.4935 0.036 Uiso 1 1 d R
H19B H 0.6976 -0.3961 0.5169 0.036 Uiso 1 1 d R
O2 O 0.0950(3) 0.0553(2) 0.15449(11) 0.0290(4) Uani 1 1 d .
H2 H 0.0173 -0.0012 0.1511 0.035 Uiso 1 1 d R
C22 C 0.0004(6) 0.1814(5) 0.1889(2) 0.0606(11) Uani 1 1 d .
H22A H -0.0289 0.1393 0.2437 0.073 Uiso 1 1 d R
H22B H -0.1207 0.2415 0.1616 0.073 Uiso 1 1 d R
H22C H 0.0865 0.2501 0.1856 0.073 Uiso 1 1 d R

loop_
_atom_site_aniso_label
_atom_site_aniso_U_11
_atom_site_aniso_U_22
_atom_site_aniso_U_33
_atom_site_aniso_U_23
_atom_site_aniso_U_13
_atom_site_aniso_U_12
Mo1 0.01517(10) 0.01690(11) 0.01632(10) -0.00209(7) -0.00132(7) -0.00357(7)
Cl1 0.0441(4) 0.0224(3) 0.0229(3) 0.0012(2) 0.0013(3) -0.0099(3)
O3 0.0278(10) 0.0354(11) 0.0318(10) -0.0105(8) 0.0071(8) -0.0036(8)
C20 0.0242(12) 0.0232(13) 0.0227(12) -0.0006(10) -0.0023(10) -0.0076(10)
O1 0.0172(8) 0.0276(10) 0.0279(9) 0.0009(7) 0.0006(7) -0.0074(7)
N1 0.0161(9) 0.0234(11) 0.0182(10) -0.0020(8) 0.0005(7) -0.0061(8)
C14 0.0344(14) 0.0192(12) 0.0169(12) -0.0018(9) -0.0006(10) -0.0086(10)
C8 0.0313(14) 0.0175(12) 0.0296(13) -0.0029(10) -0.0074(11) -0.0039(10)
C10 0.0188(11) 0.0223(12) 0.0164(11) -0.0047(9) -0.0011(8) -0.0073(9)
C2 0.0202(11) 0.0186(12) 0.0181(11) -0.0057(9) -0.0006(9) -0.0062(9)
C6 0.0212(12) 0.0232(13) 0.0223(12) -0.0072(10) -0.0003(9) -0.0043(10)
C11 0.0236(12) 0.0199(12) 0.0164(11) -0.0031(9) -0.0002(9) -0.0077(10)
O4 0.0447(12) 0.0215(11) 0.0461(12) -0.0015(9) 0.0002(9) -0.0086(9)
C21 0.0225(12) 0.0234(14) 0.0264(13) -0.0037(10) 0.0007(10) -0.0053(10)
C5 0.0161(11) 0.0223(12) 0.0214(12) -0.0033(9) -0.0035(9) -0.0055(9)
C4 0.0221(12) 0.0247(13) 0.0206(12) -0.0044(10) 0.0000(9) -0.0108(10)
C1 0.0196(11) 0.0187(12) 0.0163(11) -0.0027(9) -0.0023(9) -0.0062(9)
C17 0.0186(12) 0.0337(15) 0.0401(16) -0.0114(12) -0.0037(11) -0.0068(11)
C7 0.0220(12) 0.0232(13) 0.0313(14) -0.0091(11) -0.0029(10) 0.0003(10)
C12 0.0220(12) 0.0290(14) 0.0210(12) -0.0007(10) -0.0005(9) -0.0066(10)
C3 0.0209(11) 0.0202(12) 0.0191(11) -0.0048(9) -0.0021(9) -0.0072(9)
C16 0.0219(12) 0.0250(13) 0.0248(13) -0.0029(10) 0.0016(9) -0.0058(10)
C18 0.0200(12) 0.0326(15) 0.0281(13) -0.0090(11) -0.0089(10) -0.0001(10)
C15 0.0286(13) 0.0229(13) 0.0244(13) -0.0016(10) -0.0024(10) -0.0015(10)
C9 0.0295(13) 0.0183(12) 0.0236(12) -0.0016(10) -0.0025(10) -0.0095(10)
C13 0.0292(13) 0.0322(15) 0.0211(12) -0.0015(10) 0.0040(10) -0.0123(11)
C19 0.0283(13) 0.0341(15) 0.0242(13) -0.0017(11) -0.0079(10) -0.0031(12)
O2 0.0183(8) 0.0295(10) 0.0392(11) -0.0084(8) -0.0023(7) -0.0052(7)
C22 0.065(2) 0.050(2) 0.073(3) -0.030(2) 0.034(2) -0.0212(19)

loop_
_atom_type_symbol
_atom_type_description
_atom_type_scat_dispersion_real
_atom_type_scat_dispersion_imag
_atom_type_scat_source
C C 0.0033 0.0016 'International Tables Vol C Tables 4.2.6.8 and 6.1.1.4'
H H 0.0000 0.0000 'International Tables Vol C Tables 4.2.6.8 and 6.1.1.4'
O O 0.0106 0.0060 'International Tables Vol C Tables 4.2.6.8 and 6.1.1.4'
N N 0.0061 0.0033 'International Tables Vol C Tables 4.2.6.8 and 6.1.1.4'
Cl Cl 0.1484 0.1585 'International Tables Vol C Tables 4.2.6.8 and 6.1.1.4'
Mo Mo -1.6832 0.6857 'International Tables Vol C Tables 4.2.6.8 and 6.1.1.4'

loop_
_exptl_crystal_face_index_h
_exptl_crystal_face_index_k
_exptl_crystal_face_index_l
_exptl_crystal_face_perp_dist
0 0 1 0.072
0 0 -1 0.102
1 0 0 0.063
-1 0 0 0.051
0 1 1 0.046
0 -1 -1 0.027
-1 0 -1 0.065
1 0 1 0.075
-1 -1 -1 0.041

loop_
_geom_angle_atom_site_label_1
_geom_angle_atom_site_label_2
_geom_angle_atom_site_label_3
_geom_angle
C21 Mo1 C20 78.04(10)
C21 Mo1 C18 106.59(11)
C20 Mo1 C18 106.52(10)
C21 Mo1 C5 98.23(10)
C20 Mo1 C5 99.81(9)
C18 Mo1 C5 146.83(9)
C21 Mo1 C1 93.03(9)
C20 Mo1 C1 133.53(9)
C18 Mo1 C1 119.64(9)
C5 Mo1 C1 35.76(8)
C21 Mo1 C4 130.81(10)
C20 Mo1 C4 92.63(10)
C18 Mo1 C4 122.24(10)
C5 Mo1 C4 35.30(8)
C1 Mo1 C4 59.23(8)
C21 Mo1 C19 111.36(11)
C20 Mo1 C19 73.37(10)
C18 Mo1 C19 35.50(9)
C5 Mo1 C19 146.93(9)
C1 Mo1 C19 148.39(9)
C4 Mo1 C19 111.74(9)
C21 Mo1 C17 73.41(10)
C20 Mo1 C17 111.88(10)
C18 Mo1 C17 35.75(10)
C5 Mo1 C17 144.13(9)
C1 Mo1 C17 108.73(9)
C4 Mo1 C17 150.01(9)
C19 Mo1 C17 62.61(10)
C21 Mo1 C3 151.19(10)
C20 Mo1 C3 118.89(9)
C18 Mo1 C3 91.35(9)
C5 Mo1 C3 57.82(8)
C1 Mo1 C3 58.24(8)
C4 Mo1 C3 34.63(8)
C19 Mo1 C3 96.41(9)
C17 Mo1 C3 115.42(9)
C21 Mo1 C2 121.32(9)
C20 Mo1 C2 150.63(9)
C18 Mo1 C2 89.69(9)
C5 Mo1 C2 58.24(8)
C1 Mo1 C2 35.13(8)
C4 Mo1 C2 58.07(8)
C19 Mo1 C2 113.32(9)
C17 Mo1 C2 95.67(9)
C3 Mo1 C2 34.45(8)
O3 C20 Mo1 177.5(2)
C10 N1 C11 127.9(2)
C10 N1 H1 118.7
C11 N1 H1 113.3
C13 C14 C15 120.8(2)
C13 C14 Cl1 120.2(2)
C15 C14 Cl1 119.1(2)
C9 C8 C7 121.1(2)
C9 C8 H8 119.3
C7 C8 H8 119.6
O1 C10 N1 123.8(2)
O1 C10 C1 119.7(2)
N1 C10 C1 116.5(2)
C6 C2 C3 119.0(2)
C6 C2 C1 133.8(2)
C3 C2 C1 107.2(2)
C6 C2 Mo1 123.67(16)
C3 C2 Mo1 72.73(13)
C1 C2 Mo1 68.54(13)
C7 C6 C2 118.9(2)
C7 C6 H6 120.6
C2 C6 H6 120.5
C16 C11 C12 119.3(2)
C16 C11 N1 116.6(2)
C12 C11 N1 124.0(2)
O4 C21 Mo1 177.9(2)
C4 C5 C1 108.7(2)
C4 C5 Mo1 73.10(13)
C1 C5 Mo1 72.65(13)
C4 C5 H5 125.7
C1 C5 H5 125.6
Mo1 C5 H5 120.4
C5 C4 C3 108.4(2)
C5 C4 Mo1 71.60(13)
C3 C4 Mo1 76.38(14)
C5 C4 H4 125.8
C3 C4 H4 125.8
Mo1 C4 H4 118.1
C5 C1 C2 107.6(2)
C5 C1 C10 128.8(2)
C2 C1 C10 123.5(2)
C5 C1 Mo1 71.59(13)
C2 C1 Mo1 76.33(13)
C10 C1 Mo1 121.42(15)
C18 C17 Mo1 67.22(14)
C18 C17 H17A 120.2
Mo1 C17 H17A 82.8
C18 C17 H17B 119.8
Mo1 C17 H17B 120.9
H17A C17 H17B 120.0
C6 C7 C8 121.9(2)
C6 C7 H7 119.1
C8 C7 H7 118.9
C13 C12 C11 119.6(2)
C13 C12 H12 120.2
C11 C12 H12 120.2
C9 C3 C4 131.9(2)
C9 C3 C2 120.1(2)
C4 C3 C2 108.0(2)
C9 C3 Mo1 123.21(16)
C4 C3 Mo1 68.99(13)
C2 C3 Mo1 72.82(13)
C15 C16 C11 120.9(2)
C15 C16 H16 119.6
C11 C16 H16 119.6
C19 C18 C17 120.8(3)
C19 C18 Mo1 77.14(15)
C17 C18 Mo1 77.02(15)
C19 C18 H18 119.5
C17 C18 H18 119.8
Mo1 C18 H18 116.8
C16 C15 C14 119.2(2)
C16 C15 H15 120.4
C14 C15 H15 120.4
C8 C9 C3 118.9(2)
C8 C9 H9 120.5
C3 C9 H9 120.6
C14 C13 C12 120.2(2)
C14 C13 H13 119.8
C12 C13 H13 119.9
C18 C19 Mo1 67.35(14)
C18 C19 H19A 119.9
Mo1 C19 H19A 82.5
C18 C19 H19B 120.1
Mo1 C19 H19B 121.0
H19A C19 H19B 120.0
C22 O2 H2 111.5
O2 C22 H22A 109.2
O2 C22 H22B 110.0
H22A C22 H22B 109.5
O2 C22 H22C 109.2
H22A C22 H22C 109.5
H22B C22 H22C 109.5

loop_
_geom_bond_atom_site_label_1
_geom_bond_atom_site_label_2
_geom_bond_distance
Mo1 C21 1.939(3)
Mo1 C20 1.943(3)
Mo1 C18 2.216(2)
Mo1 C5 2.319(2)
Mo1 C1 2.332(2)
Mo1 C4 2.338(2)
Mo1 C19 2.340(2)
Mo1 C17 2.342(2)
Mo1 C3 2.434(2)
Mo1 C2 2.435(2)
Cl1 C14 1.741(2)
O3 C20 1.160(3)
O1 C10 1.237(3)
N1 C10 1.349(3)
N1 C11 1.420(3)
N1 H1 0.8013
C14 C13 1.375(4)
C14 C15 1.384(4)
C8 C9 1.363(4)
C8 C7 1.419(4)
C8 H8 0.9300
C10 C1 1.485(3)
C2 C6 1.423(3)
C2 C3 1.442(3)
C2 C1 1.442(3)
C6 C7 1.364(3)
C6 H6 0.9299
C11 C16 1.388(3)
C11 C12 1.395(3)
O4 C21 1.151(3)
C5 C4 1.412(3)
C5 C1 1.428(3)
C5 H5 0.9300
C4 C3 1.423(3)
C4 H4 0.9300
C17 C18 1.404(4)
C17 H17A 0.9301
C17 H17B 0.9300
C7 H7 0.9300
C12 C13 1.388(3)
C12 H12 0.9300
C3 C9 1.421(3)
C16 C15 1.383(3)
C16 H16 0.9299
C18 C19 1.394(4)
C18 H18 0.9300
C15 H15 0.9300
C9 H9 0.9299
C13 H13 0.9300
C19 H19A 0.9300
C19 H19B 0.9300
O2 C22 1.390(4)
O2 H2 0.8502
C22 H22A 0.9600
C22 H22B 0.9601
C22 H22C 0.9600

loop_
_geom_hbond_atom_site_label_D
_geom_hbond_atom_site_label_H
_geom_hbond_atom_site_label_A
_geom_hbond_distance_DH
_geom_hbond_distance_HA
_geom_hbond_distance_DA
_geom_hbond_angle_DHA
_geom_hbond_site_symmetry_A
N1 H1 O2 0.80 2.16 2.936(3) 164.1 .
O2 H2 O1 0.85 1.86 2.714(2) 179.8 1_455
